data_7106866
loop_
_publ_author_name
'Gui-Ge Hou'
'Yue Liu'
'Qi-Kui Liu'
'Jian-Ping Ma'
'Yu-Bin Dong'

_publ_section_title
;
 NbO lattice MOFs based on octahedral M(II) and ditopic pyridyl
 substituted diketonate ligands: structure, encapsulation and guest-driven
 luminescent property
;
_journal_coden_Cambridge 182
_journal_name_full Chem.Commun.
_journal_page_first 10731
_journal_paper_doi 10.1039/c1cc14115e
_journal_volume 47
_journal_year 2011
_chemical_formula_sum 'C54 H62 Cu3 N6 O19'
_chemical_formula_weight 1289.72
_chemical_name_systematic
;
?
;
_space_group_IT_number 148
_symmetry_cell_setting rhombohedral
_symmetry_space_group_name_Hall '-R 3'
_symmetry_space_group_name_H-M 'R -3 :H'
_atom_sites_solution_hydrogens geom
_atom_sites_solution_primary direct
_atom_sites_solution_secondary difmap
_audit_creation_method SHELXL-97
_cell_angle_alpha 90.00
_cell_angle_beta 90.00
_cell_angle_gamma 120.00
_cell_formula_units_Z 3
_cell_length_a 26.718(5)
_cell_length_b 26.718(5)
_cell_length_c 7.7553(19)
_cell_measurement_reflns_used 2457
_cell_measurement_temperature 298(2)
_cell_measurement_theta_max 25.416
_cell_measurement_theta_min 2.640
_cell_volume 4794.4(17)
_computing_cell_refinement 'Bruker SMART'
_computing_data_collection 'Bruker SMART'
_computing_data_reduction 'Bruker SAINT'
_computing_molecular_graphics 'Bruker SHELXTL'
_computing_publication_material 'Bruker SHELXTL'
_computing_structure_refinement 'SHELXL-97 (Sheldrick, 1997)'
_computing_structure_solution 'SHELXS-97 (Sheldrick, 1990)'
_diffrn_ambient_temperature 298(2)
_diffrn_measured_fraction_theta_full 0.999
_diffrn_measured_fraction_theta_max 0.999
_diffrn_measurement_device_type 'CCD area detector'
_diffrn_measurement_method 'phi and omega scans'
_diffrn_radiation_monochromator graphite
_diffrn_radiation_source 'fine-focus sealed tube'
_diffrn_radiation_type MoK\a
_diffrn_radiation_wavelength 0.71073
_diffrn_reflns_av_R_equivalents 0.0430
_diffrn_reflns_av_sigmaI/netI 0.0347
_diffrn_reflns_limit_h_max 31
_diffrn_reflns_limit_h_min -17
_diffrn_reflns_limit_k_max 29
_diffrn_reflns_limit_k_min -31
_diffrn_reflns_limit_l_max 9
_diffrn_reflns_limit_l_min -9
_diffrn_reflns_number 8105
_diffrn_reflns_theta_full 25.00
_diffrn_reflns_theta_max 25.00
_diffrn_reflns_theta_min 2.64
_exptl_absorpt_coefficient_mu 1.060
_exptl_absorpt_correction_T_max 0.9200
_exptl_absorpt_correction_T_min 0.6194
_exptl_absorpt_correction_type multi-scan
_exptl_absorpt_process_details sadabs
_exptl_crystal_colour green
_exptl_crystal_density_diffrn 1.340
_exptl_crystal_density_method 'not measured'
_exptl_crystal_description bar
_exptl_crystal_F_000 2001
_exptl_crystal_size_max 0.50
_exptl_crystal_size_mid 0.10
_exptl_crystal_size_min 0.08
_refine_diff_density_max 0.504
_refine_diff_density_min -0.390
_refine_diff_density_rms 0.080
_refine_ls_extinction_method none
_refine_ls_goodness_of_fit_ref 1.039
_refine_ls_hydrogen_treatment constr
_refine_ls_matrix_type full
_refine_ls_number_parameters 121
_refine_ls_number_reflns 1877
_refine_ls_number_restraints 6
_refine_ls_restrained_S_all 1.039
_refine_ls_R_factor_all 0.0576
_refine_ls_R_factor_gt 0.0460
_refine_ls_shift/su_max 0.001
_refine_ls_shift/su_mean 0.000
_refine_ls_structure_factor_coef Fsqd
_refine_ls_weighting_details 'calc w=1/[\s^2^(Fo^2^)+(0.0783P)^2^+1.4160P] where P=(Fo^2^+2Fc^2^)/3'
_refine_ls_weighting_scheme calc
_refine_ls_wR_factor_gt 0.1160
_refine_ls_wR_factor_ref 0.1236
_reflns_number_gt 1549
_reflns_number_total 1877
_reflns_threshold_expression >2sigma(I)
_cod_data_source_file c1cc14115e.txt
_cod_data_source_block 71023b
_cod_original_cell_volume 4794.3(17)
_cod_original_sg_symbol_H-M R-3
_cod_database_code 7106866

loop_
_symmetry_equiv_pos_as_xyz
'x, y, z'
'-y, x-y, z'
'-x+y, -x, z'
'x+2/3, y+1/3, z+1/3'
'-y+2/3, x-y+1/3, z+1/3'
'-x+y+2/3, -x+1/3, z+1/3'
'x+1/3, y+2/3, z+2/3'
'-y+1/3, x-y+2/3, z+2/3'
'-x+y+1/3, -x+2/3, z+2/3'
'-x, -y, -z'
'y, -x+y, -z'
'x-y, x, -z'
'-x+2/3, -y+1/3, -z+1/3'
'y+2/3, -x+y+1/3, -z+1/3'
'x-y+2/3, x+1/3, -z+1/3'
'-x+1/3, -y+2/3, -z+2/3'
'y+1/3, -x+y+2/3, -z+2/3'
'x-y+1/3, x+2/3, -z+2/3'

loop_
_atom_site_label
_atom_site_type_symbol
_atom_site_fract_x
_atom_site_fract_y
_atom_site_fract_z
_atom_site_U_iso_or_equiv
_atom_site_adp_type
_atom_site_occupancy
_atom_site_symmetry_multiplicity
_atom_site_calc_flag
_atom_site_refinement_flags
Cu1 Cu 0.3333 0.1667 0.6667 0.0345(2) Uani 1 2 d S
C1 C 0.1815(2) 0.1193(2) 0.3721(6) 0.0905(16) Uani 1 1 d .
H1A H 0.1994 0.1285 0.2605 0.136 Uiso 1 1 calc R
H1B H 0.1554 0.1340 0.3811 0.136 Uiso 1 1 calc R
H1C H 0.1606 0.0782 0.3873 0.136 Uiso 1 1 calc R
C2 C 0.22706(15) 0.14637(16) 0.5086(4) 0.0542(9) Uani 1 1 d .
C3 C 0.22438(16) 0.18590(17) 0.6211(4) 0.0627(10) Uani 1 1 d .
H3 H 0.1975 0.1973 0.5962 0.075 Uiso 1 1 calc R
C4 C 0.25830(13) 0.20955(13) 0.7662(4) 0.0407(7) Uani 1 1 d .
C5 C 0.24182(13) 0.24136(13) 0.8922(4) 0.0393(7) Uani 1 1 d .
C6 C 0.20678(14) 0.26380(14) 0.8509(4) 0.0463(8) Uani 1 1 d .
H6 H 0.1942 0.2622 0.7381 0.056 Uiso 1 1 calc R
C7 C 0.26021(17) 0.24769(17) 1.0617(4) 0.0613(10) Uani 1 1 d .
H7 H 0.2851 0.2346 1.0958 0.074 Uiso 1 1 calc R
C8 C 0.24168(17) 0.27327(18) 1.1797(4) 0.0641(11) Uani 1 1 d .
H8 H 0.2544 0.2766 1.2930 0.077 Uiso 1 1 calc R
C9 C 0.19070(14) 0.28851(15) 0.9778(4) 0.0494(8) Uani 1 1 d .
H9 H 0.1667 0.3030 0.9469 0.059 Uiso 1 1 calc R
N1 N 0.20679(12) 0.29335(12) 1.1414(3) 0.0483(7) Uani 1 1 d .
O1 O 0.30168(9) 0.20490(8) 0.8085(2) 0.0402(5) Uani 1 1 d .
O2 O 0.26452(9) 0.13103(9) 0.5132(3) 0.0460(5) Uani 1 1 d .
O3 O 0.0000 0.0000 0.5000 0.435(17) Uiso 1 6 d SD
O4 O 0.0451(4) 0.0998(7) 0.0845(14) 0.599(14) Uiso 1 1 d D
H4A H 0.0703 0.1359 0.0952 0.719 Uiso 1 1 d RD
H3B H 0.0361 0.0124 0.4833 0.719 Uiso 0.17 1 d PRD
H4B H 0.0367 0.0835 0.1840 0.719 Uiso 1 1 d RD
H3A H -0.0073 0.0128 0.5941 0.719 Uiso 0.17 1 d PRD

loop_
_atom_site_aniso_label
_atom_site_aniso_U_11
_atom_site_aniso_U_22
_atom_site_aniso_U_33
_atom_site_aniso_U_23
_atom_site_aniso_U_13
_atom_site_aniso_U_12
Cu1 0.0436(3) 0.0341(3) 0.0317(3) -0.00014(19) 0.00314(19) 0.0239(2)
C1 0.092(3) 0.124(4) 0.080(3) -0.053(3) -0.036(3) 0.072(3)
C2 0.059(2) 0.067(2) 0.0441(19) -0.0119(17) -0.0073(16) 0.0370(19)
C3 0.069(2) 0.090(3) 0.054(2) -0.024(2) -0.0164(18) 0.058(2)
C4 0.0468(18) 0.0451(17) 0.0373(17) 0.0004(13) 0.0054(13) 0.0283(15)
C5 0.0432(17) 0.0453(17) 0.0357(16) -0.0020(13) -0.0005(13) 0.0267(14)
C6 0.0564(19) 0.062(2) 0.0329(16) -0.0028(15) -0.0050(14) 0.0386(17)
C7 0.081(3) 0.091(3) 0.047(2) -0.0145(19) -0.0141(18) 0.069(2)
C8 0.089(3) 0.097(3) 0.0387(19) -0.0170(19) -0.0155(18) 0.071(3)
C9 0.058(2) 0.069(2) 0.0415(18) -0.0038(16) -0.0055(16) 0.0470(18)
N1 0.0578(17) 0.0657(18) 0.0363(15) -0.0069(13) -0.0024(12) 0.0421(15)
O1 0.0512(12) 0.0456(12) 0.0358(11) -0.0022(9) 0.0005(9) 0.0331(10)
O2 0.0549(13) 0.0474(13) 0.0419(12) -0.0101(9) -0.0020(10) 0.0302(11)

loop_
_atom_type_symbol
_atom_type_description
_atom_type_scat_dispersion_real
_atom_type_scat_dispersion_imag
_atom_type_scat_source
C C 0.0033 0.0016 'International Tables Vol C Tables 4.2.6.8 and 6.1.1.4'
H H 0.0000 0.0000 'International Tables Vol C Tables 4.2.6.8 and 6.1.1.4'
N N 0.0061 0.0033 'International Tables Vol C Tables 4.2.6.8 and 6.1.1.4'
O O 0.0106 0.0060 'International Tables Vol C Tables 4.2.6.8 and 6.1.1.4'
Cu Cu 0.3201 1.2651 'International Tables Vol C Tables 4.2.6.8 and 6.1.1.4'

loop_
_geom_angle_atom_site_label_1
_geom_angle_atom_site_label_2
_geom_angle_atom_site_label_3
_geom_angle
_geom_angle_site_symmetry_1
_geom_angle_site_symmetry_3
O1 Cu1 O1 180.0 13_556 .
O1 Cu1 O2 92.81(8) 13_556 13_556
O1 Cu1 O2 87.20(8) . 13_556
O1 Cu1 O2 87.20(8) 13_556 .
O1 Cu1 O2 92.80(8) . .
O2 Cu1 O2 180.0 13_556 .
O1 Cu1 N1 89.94(9) 13_556 11_557
O1 Cu1 N1 90.06(9) . 11_557
O2 Cu1 N1 87.03(9) 13_556 11_557
O2 Cu1 N1 92.97(9) . 11_557
O1 Cu1 N1 90.07(9) 13_556 5_554
O1 Cu1 N1 89.93(9) . 5_554
O2 Cu1 N1 92.97(9) 13_556 5_554
O2 Cu1 N1 87.02(9) . 5_554
N1 Cu1 N1 180.0 11_557 5_554
C2 C1 H1A 109.5 . .
C2 C1 H1B 109.5 . .
H1A C1 H1B 109.5 . .
C2 C1 H1C 109.5 . .
H1A C1 H1C 109.5 . .
H1B C1 H1C 109.5 . .
O2 C2 C3 125.3(3) . .
O2 C2 C1 116.7(3) . .
C3 C2 C1 118.0(3) . .
C4 C3 C2 125.6(3) . .
C4 C3 H3 117.2 . .
C2 C3 H3 117.2 . .
O1 C4 C3 126.0(3) . .
O1 C4 C5 115.4(3) . .
C3 C4 C5 118.6(3) . .
C6 C5 C7 116.4(3) . .
C6 C5 C4 123.5(3) . .
C7 C5 C4 120.1(3) . .
C9 C6 C5 119.2(3) . .
C9 C6 H6 120.4 . .
C5 C6 H6 120.4 . .
C8 C7 C5 120.0(3) . .
C8 C7 H7 120.0 . .
C5 C7 H7 120.0 . .
N1 C8 C7 123.7(3) . .
N1 C8 H8 118.1 . .
C7 C8 H8 118.1 . .
N1 C9 C6 124.8(3) . .
N1 C9 H9 117.6 . .
C6 C9 H9 117.6 . .
C8 N1 C9 115.9(3) . .
C8 N1 Cu1 127.6(2) . 9
C9 N1 Cu1 116.5(2) . 9
C4 O1 Cu1 124.06(19) . .
C2 O2 Cu1 123.9(2) . .
H3B O3 H3A 113.9 . .
H4A O4 H4B 109.9 . .

loop_
_geom_bond_atom_site_label_1
_geom_bond_atom_site_label_2
_geom_bond_distance
_geom_bond_site_symmetry_2
Cu1 O1 1.9572(18) 13_556
Cu1 O1 1.9573(18) .
Cu1 O2 1.988(2) 13_556
Cu1 O2 1.988(2) .
Cu1 N1 2.377(2) 11_557
Cu1 N1 2.377(2) 5_554
C1 C2 1.498(5) .
C1 H1A 0.9600 .
C1 H1B 0.9600 .
C1 H1C 0.9600 .
C2 O2 1.258(4) .
C2 C3 1.399(5) .
C3 C4 1.384(4) .
C3 H3 0.9300 .
C4 O1 1.269(3) .
C4 C5 1.498(4) .
C5 C6 1.378(4) .
C5 C7 1.384(5) .
C6 C9 1.368(4) .
C6 H6 0.9300 .
C7 C8 1.374(4) .
C7 H7 0.9300 .
C8 N1 1.321(4) .
C8 H8 0.9300 .
C9 N1 1.325(4) .
C9 H9 0.9300 .
N1 Cu1 2.377(2) 9
O3 H3B 0.8584 .
O3 H3A 0.8681 .
O4 H4A 0.8619 .
O4 H4B 0.8588 .

loop_
_geom_torsion_atom_site_label_1
_geom_torsion_atom_site_label_2
_geom_torsion_atom_site_label_3
_geom_torsion_atom_site_label_4
_geom_torsion
_geom_torsion_site_symmetry_1
_geom_torsion_site_symmetry_4
O2 C2 C3 C4 -7.5(6) . .
C1 C2 C3 C4 171.8(4) . .
C2 C3 C4 O1 9.3(6) . .
C2 C3 C4 C5 -167.4(3) . .
O1 C4 C5 C6 162.4(3) . .
C3 C4 C5 C6 -20.5(5) . .
O1 C4 C5 C7 -20.0(5) . .
C3 C4 C5 C7 157.1(4) . .
C7 C5 C6 C9 -2.4(5) . .
C4 C5 C6 C9 175.3(3) . .
C6 C5 C7 C8 2.4(6) . .
C4 C5 C7 C8 -175.4(3) . .
C5 C7 C8 N1 -0.6(7) . .
C5 C6 C9 N1 0.7(5) . .
C7 C8 N1 C9 -1.2(6) . .
C7 C8 N1 Cu1 176.0(3) . 9
C6 C9 N1 C8 1.2(5) . .
C6 C9 N1 Cu1 -176.4(3) . 9
C3 C4 O1 Cu1 4.2(4) . .
C5 C4 O1 Cu1 -178.98(18) . .
O1 Cu1 O1 C4 27(3) 13_556 .
O2 Cu1 O1 C4 167.0(2) 13_556 .
O2 Cu1 O1 C4 -13.0(2) . .
N1 Cu1 O1 C4 -106.0(2) 11_557 .
N1 Cu1 O1 C4 74.0(2) 5_554 .
C3 C2 O2 Cu1 -7.1(5) . .
C1 C2 O2 Cu1 173.6(3) . .
O1 Cu1 O2 C2 -165.5(3) 13_556 .
O1 Cu1 O2 C2 14.4(3) . .
O2 Cu1 O2 C2 -1.8(10) 13_556 .
N1 Cu1 O2 C2 104.7(3) 11_557 .
N1 Cu1 O2 C2 -75.3(3) 5_554 .
